data_4060586
_journal_name_full Organometallics
_journal_paper_doi 10.1021/om050622z
_journal_year 2006
_chemical_formula_structural -[n-Bu(Me)Si-\h^5^-C~5~H~4~Fe(CO)~2~Si(Me)n-Bu-\h^5^-C~5~H~4~Fe(CO)~2~]-
_chemical_formula_sum 'C24 H32 Fe2 O4 Si2'
_chemical_formula_weight 552.39
_space_group_IT_number 2
_symmetry_cell_setting triclinic
_symmetry_space_group_name_Hall '-P 1'
_symmetry_space_group_name_H-M 'P -1'
_cell_angle_alpha 86.55(3)
_cell_angle_beta 77.42(2)
_cell_angle_gamma 79.17(2)
_cell_formula_units_Z 1
_cell_length_a 7.687(1)
_cell_length_b 8.173(2)
_cell_length_c 10.752(5)
_cell_measurement_temperature 299(1)
_cell_volume 647.4(3)
_diffrn_ambient_temperature 299
_exptl_crystal_density_diffrn 1.417
_refine_ls_R_factor_obs 0.028
_refine_ls_wR_factor_obs 0.035
_cod_depositor_comments
;
The following automatic conversions were performed:

'_atom_site_thermal_displace_type' tag value 'Uij' was replaced with
'Uani' value 16 times.

Automatic conversion script
Id: cif_fix_values 1646 2011-03-28 12:23:43Z adriana 
;
_cod_database_code 4060586

loop_
_symmetry_equiv_pos_as_xyz
'x, y, z'
'-x, -y, -z'

loop_
_atom_site_aniso_label
_atom_site_aniso_U_11
_atom_site_aniso_U_22
_atom_site_aniso_U_33
_atom_site_aniso_U_12
_atom_site_aniso_U_13
_atom_site_aniso_U_23
_atom_site_aniso_type_symbol
Fe1 0.034(1) 0.034(1) 0.033(1) 0.001(1) -0.009(1) 0.03(1) Fe
Si1 0.039(1) 0.032(1) 0.034(1) -0.001(1) -0.008(1) 0(1) Si
C1 0.044(1) 0.036(1) 0.050(1) 0.002(1) -0.014(1) 0.002(1) C
O1 0.057(1) 0.054(1) 0.106(2) -0.017(1) -0.027(1) 0.005(1) O
C2 0.046(1) 0.045(1) 0.048(1) 0.006(1) -0.016(1) 0.001(1) C
O2 0.104(2) 0.084(1) 0.039(1) 0.012(1) -0.025(1) -0.005(1) O
C3 0.067(2) 0.045(1) 0.074(2) -0.012(1) -0.021(1) -0.008(1) C
C11 0.033(1) 0.100(2) 0.052(1) -0.002(1) -0.015(1) 0.009(1) C
C12 0.035(1) 0.062(1) 0.044(1) -0.011(1) -0.007(1) 0.007(1) C
C13 0.039(1) 0.039(1) 0.036(1) 0.005(1) -0.004(1) 0.004(1) C
C14 0.063(1) 0.042(1) 0.044(1) 0.018(1) -0.001(1) 0.002(1) C
C15 0.047(1) 0.082(2) 0.050(1) 0.028(1) -0.006(1) 0.014(1) C
C21 0.053(1) 0.043(1) 0.037(1) 0.003(1) -0.003(1) 0.003(1) C
C22 0.058(1) 0.049(1) 0.047(1) 0.005(1) 0(1) 0.002(1) C
C23 0.062(2) 0.063(2) 0.055(1) 0.003(1) 0.006(1) 0.004(1) C
C24 0.060(2) 0.075(2) 0.072(2) 0.006(1) 0(1) -0.017(1) C

loop_
_atom_site_label
_atom_site_fract_x
_atom_site_fract_y
_atom_site_fract_z
_atom_site_U_iso_or_equiv
_atom_site_thermal_displace_type
_atom_site_calc_flag
_atom_site_calc_attached_atom
_atom_site_type_symbol
Fe1 0.0874(1) 0.8313(1) 0.6579(1) 0.035(1) Uani ? ? Fe
Si1 -0.0956(1) 1.0924(1) 0.6815(1) 0.036(1) Uani ? ? Si
C1 -0.1087(3) 0.7492(3) 0.6706(2) 0.044(1) Uani ? ? C
O1 -0.2356(3) 0.6910(2) 0.6779(2) 0.070(1) Uani ? ? O
C2 0.0688(3) 0.8338(3) 0.8222(2) 0.047(1) Uani ? ? C
O2 0.0601(4) 0.8336(3) 0.9297(2) 0.078(1) Uani ? ? O
C3 0.0247(4) 1.2623(3) 0.7106(3) 0.060(1) Uani ? ? C
C11 0.3632(3) 0.8448(4) 0.6169(3) 0.062(1) Uani ? ? C
C12 0.2761(3) 0.9440(3) 0.5286(2) 0.047(1) Uani ? ? C
C13 0.1986(3) 0.8424(3) 0.4613(2) 0.040(1) Uani ? ? C
C14 0.2442(4) 0.6754(3) 0.5115(2) 0.055(1) Uani ? ? C
C15 0.3438(3) 0.6783(4) 0.6049(3) 0.066(1) Uani ? ? C
C21 -0.3007(3) 1.1005(3) 0.8161(2) 0.047(1) Uani ? ? C
C22 -0.4404(4) 1.2605(3) 0.8245(2) 0.055(1) Uani ? ? C
C23 -0.5926(4) 1.2681(4) 0.9412(3) 0.065(1) Uani ? ? C
C24 -0.7259(4) 1.4296(4) 0.9519(3) 0.073(1) Uani ? ? C
H3A -0.0586 1.3664 0.7194 0.080 Uiso ? ? H
H3B 0.0702 1.2372 0.7872 0.080 Uiso ? ? H
H3C 0.1237 1.2702 0.6399 0.080 Uiso ? ? H
H11A 0.4268 0.8829 0.6739 0.080 Uiso ? ? H
H12A 0.2710 1.0619 0.5151 0.080 Uiso ? ? H
H13A 0.1328 0.8780 0.3952 0.080 Uiso ? ? H
H14A 0.2129 0.5777 0.4830 0.080 Uiso ? ? H
H15A 0.3906 0.5850 0.6541 0.080 Uiso ? ? H
H21A -0.2606 1.0844 0.8952 0.080 Uiso ? ? H
H21B -0.3597 1.0094 0.8076 0.080 Uiso ? ? H
H22A -0.4923 1.2713 0.7502 0.080 Uiso ? ? H
H22B -0.3803 1.3534 0.8247 0.080 Uiso ? ? H
H23A -0.5404 1.2534 1.0153 0.080 Uiso ? ? H
H23B -0.6555 1.1775 0.9395 0.080 Uiso ? ? H
H24A -0.8189 1.4286 1.0276 0.080 Uiso ? ? H
H24B -0.6634 1.5201 0.9549 0.080 Uiso ? ? H
H24C -0.7796 1.4436 0.8785 0.080 Uiso ? ? H

loop_
_geom_bond_atom_site_label_1
_geom_bond_atom_site_label_2
_geom_bond_distance
_geom_bond_site_symmetry_1
_geom_bond_site_symmetry_2
_geom_bond_publ_flag
Fe1 Si1 2.319(1) . . ?
Fe1 C1 1.738(3) . . ?
Fe1 C2 1.743(2) . . ?
Fe1 C11 2.092(3) . . ?
Fe1 C12 2.087(2) . . ?
Fe1 C13 2.103(2) . . ?
Fe1 C14 2.096(2) . . ?
Fe1 C15 2.108(3) . . ?
Si1 C3 1.882(3) . . ?
Si1 C21 1.888(2) . . ?
Si1 C13a 1.882(2) . . ?
C1 O1 1.149(3) . . ?
C2 O2 1.142(3) . . ?
C11 C12 1.410(4) . . ?
C11 C15 1.413(5) . . ?
C12 C13 1.420(4) . . ?
C13 C14 1.446(3) . . ?
C13 Si1a 1.882(2) . . ?
C14 C15 1.393(4) . . ?
C21 C22 1.522(3) . . ?
C22 C23 1.513(4) . . ?
C23 C24 1.505(4) . . ?
